data_1552100
loop_
_publ_author_name
'Scott, Neil W. J.'
'Ford, Mark J.'
'Schotes, Christoph'
'Parker, Rachel R.'
'Whitwood, Adrian C.'
'Fairlamb, Ian J. S.'

_publ_section_title
;
 The ubiquitous cross-coupling catalyst system
 &#x2018;Pd(OAc)2&#x2019;/2PPh3 forms a unique dinuclear PdI complex: an
 important entry point into catalytically competent cyclic Pd3 clusters
;
_journal_name_full 'Chemical Science'
_journal_paper_doi 10.1039/C9SC01847F
_journal_year 2019
_chemical_formula_moiety 'C78 H65 Cl P5 Pd3, 5(C H Cl3), Cl'
_chemical_formula_sum 'C83 H70 Cl17 P5 Pd3'
_chemical_formula_weight 2144.09
_space_group_crystal_system monoclinic
_space_group_IT_number 14
_space_group_name_Hall '-P 2yn'
_space_group_name_H-M_alt 'P 1 21/n 1'
_symmetry_space_group_name_Hall '-P 2yn'
_symmetry_space_group_name_H-M 'P 1 21/n 1'
_atom_sites_solution_hydrogens geom
_atom_sites_solution_primary direct
_audit_creation_date 2018-02-09
_audit_creation_method
;
Olex2 1.2
(compiled 2017.08.10 svn.r3458 for OlexSys, GUI svn.r5381)
;
_audit_update_record
;
2019-01-31 deposited with the CCDC.    2019-07-05 downloaded from the CCDC.
;
_cell_angle_alpha 90
_cell_angle_beta 106.7594(12)
_cell_angle_gamma 90
_cell_formula_units_Z 4
_cell_length_a 17.6962(2)
_cell_length_b 18.85329(16)
_cell_length_c 29.4453(3)
_cell_measurement_reflns_used 23798
_cell_measurement_temperature 110.00(10)
_cell_measurement_theta_max 70.9170
_cell_measurement_theta_min 3.9130
_cell_volume 9406.60(17)
_computing_cell_refinement 'CrysAlisPro 1.171.38.46 (Rigaku OD, 2015)'
_computing_data_collection 'CrysAlisPro 1.171.38.46 (Rigaku OD, 2015)'
_computing_data_reduction 'CrysAlisPro 1.171.38.46 (Rigaku OD, 2015)'
_computing_molecular_graphics 'Olex2 (Dolomanov et al., 2009)'
_computing_publication_material 'Olex2 (Dolomanov et al., 2009)'
_computing_structure_refinement 'ShelXL (Sheldrick, 2015)'
_computing_structure_solution 'ShelXS (Sheldrick, 2008)'
_diffrn_ambient_environment N~2~
_diffrn_ambient_temperature 110.00(10)
_diffrn_detector 'CCD plate'
_diffrn_detector_area_resol_mean 16.1450
_diffrn_detector_type Eos
_diffrn_measured_fraction_theta_full 1.000
_diffrn_measured_fraction_theta_max 1.000
_diffrn_measurement_details
;
List of Runs (angles in degrees, time in seconds):

  # Type    Start    End  Width  t~exp~   \w     \q     \k     \f   Frames
#--------------------------------------------------------------------------
  1  \w    -69.00  21.00   1.00    2.50    --    0.00 -57.00-150.00   90
  2  \w    -69.00  21.00   1.00    2.50    --    0.00 -57.00 120.00   90
  3  \w    -18.00  80.00   1.00   10.00    --   54.00 -37.00 -90.00   98
  4  \w     23.00 111.00   1.00   10.00    --   54.00-125.00 -60.00   88
  5  \w     28.00 126.00   1.00   10.00    --   54.00  37.00  90.00   98
  6  \w      1.00  96.00   1.00   10.00    --   54.00 -99.00 150.00   95
  7  \w     38.00 138.00   1.00   20.00    --  108.00 -77.00 150.00  100
  8  \w     36.00 116.00   1.00   20.00    --  108.00-111.00 150.00   80
  9  \w     38.00 130.00   1.00   20.00    --  108.00 -50.00-120.00   92
 10  \w     86.00 178.00   1.00   20.00    --  108.00  50.00 -30.00   92
 11  \w    100.00 178.00   1.00   20.00    --  108.00 111.00-120.00   78
 12  \w     36.00 116.00   1.00   20.00    --  108.00-111.00-150.00   80
 13  \w     74.00 178.00   1.00   20.00    --  108.00  25.00  60.00  104
 14  \w    100.00 178.00   1.00   20.00    --  108.00 111.00 -90.00   78
 15  \w    -30.00  70.00   1.00    2.50    --    0.00  77.00  60.00  100
 16  \w    -59.00  -4.00   1.00    2.50    --    0.00 128.00-137.00   55
 17  \w     28.00  69.00   1.00   10.00    --   54.00  37.00 -90.00   41
;
_diffrn_measurement_device 'four-circle diffractometer'
_diffrn_measurement_device_type 'SuperNova, Dual, Cu at zero, Eos'
_diffrn_measurement_method '\w scans'
_diffrn_orient_matrix_type 'CrysAlisPro convention (1999,Acta A55,543-557)'
_diffrn_orient_matrix_UB_11 -0.0070680000
_diffrn_orient_matrix_UB_12 0.0812522000
_diffrn_orient_matrix_UB_13 0.0027549000
_diffrn_orient_matrix_UB_21 0.0862199000
_diffrn_orient_matrix_UB_22 0.0079650000
_diffrn_orient_matrix_UB_23 -0.0008676000
_diffrn_orient_matrix_UB_31 -0.0280286000
_diffrn_orient_matrix_UB_32 0.0039262000
_diffrn_orient_matrix_UB_33 -0.0545453000
_diffrn_radiation_monochromator mirror
_diffrn_radiation_probe x-ray
_diffrn_radiation_type CuK\a
_diffrn_radiation_wavelength 1.54184
_diffrn_reflns_av_R_equivalents 0.0356
_diffrn_reflns_av_unetI/netI 0.0357
_diffrn_reflns_Laue_measured_fraction_full 1.000
_diffrn_reflns_Laue_measured_fraction_max 1.000
_diffrn_reflns_limit_h_max 21
_diffrn_reflns_limit_h_min -21
_diffrn_reflns_limit_k_max 21
_diffrn_reflns_limit_k_min -22
_diffrn_reflns_limit_l_max 21
_diffrn_reflns_limit_l_min -35
_diffrn_reflns_number 51053
_diffrn_reflns_point_group_measured_fraction_full 1.000
_diffrn_reflns_point_group_measured_fraction_max 1.000
_diffrn_reflns_theta_full 67.077
_diffrn_reflns_theta_max 67.077
_diffrn_reflns_theta_min 3.507
_diffrn_source 'micro-focus sealed X-ray tube'
_diffrn_source_type 'SuperNova (Cu) X-ray Source'
_exptl_absorpt_coefficient_mu 10.146
_exptl_absorpt_correction_T_max 0.950
_exptl_absorpt_correction_T_min 0.265
_exptl_absorpt_correction_type gaussian
_exptl_absorpt_process_details
;
CrysAlisPro 1.171.38.46 (Rigaku Oxford Diffraction, 2015)
Numerical absorption correction based on gaussian integration over
            a multifaceted crystal model
Empirical absorption correction using spherical harmonics,
 implemented in SCALE3 ABSPACK scaling algorithm.
;
_exptl_crystal_colour 'clear orangish red'
_exptl_crystal_colour_lustre clear
_exptl_crystal_colour_modifier orangish
_exptl_crystal_colour_primary red
_exptl_crystal_density_diffrn 1.514
_exptl_crystal_description plate
_exptl_crystal_F_000 4280
_exptl_crystal_size_max 0.189
_exptl_crystal_size_mid 0.164
_exptl_crystal_size_min 0.033
_refine_diff_density_max 1.032
_refine_diff_density_min -0.653
_refine_diff_density_rms 0.087
_refine_ls_extinction_method none
_refine_ls_goodness_of_fit_ref 1.033
_refine_ls_hydrogen_treatment constr
_refine_ls_matrix_type full
_refine_ls_number_parameters 1063
_refine_ls_number_reflns 16773
_refine_ls_number_restraints 30
_refine_ls_restrained_S_all 1.033
_refine_ls_R_factor_all 0.0438
_refine_ls_R_factor_gt 0.0358
_refine_ls_shift/su_max 0.002
_refine_ls_shift/su_mean 0.000
_refine_ls_structure_factor_coef Fsqd
_refine_ls_weighting_details 'w=1/[\s^2^(Fo^2^)+(0.0527P)^2^+8.9004P] where P=(Fo^2^+2Fc^2^)/3'
_refine_ls_weighting_scheme calc
_refine_ls_wR_factor_gt 0.0917
_refine_ls_wR_factor_ref 0.0978
_reflns_Friedel_coverage 0.000
_reflns_number_gt 14442
_reflns_number_total 16773
_reflns_threshold_expression 'I > 2\s(I)'
_cod_data_source_file c9sc01847f2.cif
_cod_data_source_block ijsf1804
_cod_original_cell_volume 9406.62(18)
_cod_database_code 1552100
_shelx_shelxl_version_number 2014/7
_chemical_oxdiff_formula 'C84 H71 Cl20 P5 Pd3'
_chemical_oxdiff_usercomment 'Neil Scott nwjs-3-175'
_shelx_space_group_comment
;
The symmetry employed for this shelxl refinement is uniquely defined
by the following loop, which should always be used as a source of
symmetry information in preference to the above space-group names.
They are only intended as comments.
;
_shelx_estimated_absorpt_t_max 0.731
_shelx_estimated_absorpt_t_min 0.250
_reflns_odcompleteness_completeness 99.95
_reflns_odcompleteness_iscentric 1
_reflns_odcompleteness_theta 66.97
_olex2_refinement_description
;
1. Fixed Uiso
 At 1.2 times of:
  All C(H) groups, All C(H,H) groups
2. Restrained distances
 Cl13-C82 \\sim Cl22-C82A \\sim Cl23-C82A \\sim Cl14-C82 \\sim Cl21-C82A \\sim
Cl12-C82
 with sigma of 0.02
 Cl18-C81A \\sim Cl9-C81 \\sim Cl10-C81 \\sim Cl19-C81A \\sim Cl11-C81 \\sim
Cl20-C81A
 with sigma of 0.02
3. Uiso/Uaniso restraints and constraints
Uanis(C82A) = Uanis(C82)
Uanis(C81) = Uanis(C81A)
4. Others
 Sof(H83A)=Sof(Cl24)=Sof(Cl25)=Sof(Cl26)=1-FVAR(1)
 Sof(H83)=Sof(Cl15)=Sof(Cl16)=Sof(Cl17)=FVAR(1)
 Sof(C82A)=Sof(H82A)=Sof(Cl21)=Sof(Cl22)=Sof(Cl23)=1-FVAR(2)
 Sof(C82)=Sof(H82)=Sof(Cl12)=Sof(Cl13)=Sof(Cl14)=FVAR(2)
 Sof(C81)=Sof(H81)=Sof(Cl9)=Sof(Cl10)=Sof(Cl11)=1-FVAR(3)
 Sof(C81A)=Sof(H81A)=Sof(Cl18)=Sof(Cl19)=Sof(Cl20)=FVAR(3)
5.a Ternary CH refined with riding coordinates:
 C81(H81), C81A(H81A), C82(H82), C82A(H82A), C83(H83), C83(H83A), C79(H79),
 C80(H80)
5.b Aromatic/amide H refined with riding coordinates:
 C2(H2), C3(H3), C4(H4), C5(H5), C6(H6), C8(H8), C9(H9), C10(H10), C11(H11),
 C12(H12), C14(H14), C15(H15), C16(H16), C17(H17), C18(H18), C20(H20), C21(H21),
  C22(H22), C23(H23), C24(H24), C26(H26), C27(H27), C28(H28), C29(H29),
 C30(H30), C32(H32), C33(H33), C34(H34), C35(H35), C36(H36), C38(H38), C39(H39),
  C40(H40), C41(H41), C42(H42), C44(H44), C45(H45), C46(H46), C47(H47),
 C48(H48), C50(H50), C51(H51), C52(H52), C53(H53), C54(H54), C56(H56), C57(H57),
  C58(H58), C59(H59), C60(H60), C62(H62), C63(H63), C64(H64), C65(H65),
 C66(H66), C68(H68), C69(H69), C70(H70), C71(H71), C72(H72), C74(H74), C75(H75),
  C76(H76), C77(H77), C78(H78)
;
_olex2_date_sample_data_collection 2018-02-01
_olex2_date_sample_submission 2018-01-30
_olex2_exptl_crystal_mounting_method 'hydrocarbon oil on 200 micrometre micromount'
_olex2_submission_original_sample_id NWJS-3-175
_olex2_submission_special_instructions 'No special instructions were received'
_oxdiff_exptl_absorpt_empirical_details
;
Empirical correction (ABSPACK) includes:
- Absorption correction using spherical harmonics
- Frame scaling
;
_oxdiff_exptl_absorpt_empirical_full_max 1.460
_oxdiff_exptl_absorpt_empirical_full_min 0.861

loop_
_space_group_symop_operation_xyz
'x, y, z'
'-x+1/2, y+1/2, -z+1/2'
'-x, -y, -z'
'x-1/2, -y-1/2, z-1/2'

loop_
_atom_site_label
_atom_site_type_symbol
_atom_site_fract_x
_atom_site_fract_y
_atom_site_fract_z
_atom_site_U_iso_or_equiv
_atom_site_adp_type
_atom_site_occupancy
_atom_site_site_symmetry_order
_atom_site_calc_flag
_atom_site_refinement_flags_posn
_atom_site_refinement_flags_occupancy
_atom_site_disorder_assembly
_atom_site_disorder_group
C1 C 0.6980(2) 0.73413(18) 0.54412(11) 0.0285(7) Uani 1 1 d . . . .
C2 C 0.7436(2) 0.7927(2) 0.53999(13) 0.0372(9) Uani 1 1 d . . . .
H2 H 0.7678 0.7944 0.5151 0.045 Uiso 1 1 calc R . . .
C3 C 0.7540(3) 0.8486(2) 0.57193(14) 0.0457(10) Uani 1 1 d . . . .
H3 H 0.7848 0.8885 0.5687 0.055 Uiso 1 1 calc R . . .
C4 C 0.7195(3) 0.8461(2) 0.60847(14) 0.0449(10) Uani 1 1 d . . . .
H4 H 0.7270 0.8841 0.6305 0.054 Uiso 1 1 calc R . . .
C5 C 0.6746(3) 0.7891(2) 0.61298(13) 0.0418(9) Uani 1 1 d . . . .
H5 H 0.6511 0.7877 0.6382 0.050 Uiso 1 1 calc R . . .
C6 C 0.6630(2) 0.7331(2) 0.58086(12) 0.0347(8) Uani 1 1 d . . . .
H6 H 0.6311 0.6940 0.5840 0.042 Uiso 1 1 calc R . . .
C7 C 0.7841(2) 0.64517(18) 0.49942(12) 0.0290(7) Uani 1 1 d . . . .
C8 C 0.8479(2) 0.6459(2) 0.54095(13) 0.0349(8) Uani 1 1 d . . . .
H8 H 0.8390 0.6549 0.5707 0.042 Uiso 1 1 calc R . . .
C9 C 0.9235(2) 0.6337(2) 0.53851(15) 0.0446(10) Uani 1 1 d . . . .
H9 H 0.9665 0.6347 0.5667 0.054 Uiso 1 1 calc R . . .
C10 C 0.9374(3) 0.6202(3) 0.49572(17) 0.0538(12) Uani 1 1 d . . . .
H10 H 0.9896 0.6117 0.4943 0.065 Uiso 1 1 calc R . . .
C11 C 0.8740(3) 0.6191(3) 0.45432(16) 0.0532(11) Uani 1 1 d . . . .
H11 H 0.8830 0.6093 0.4246 0.064 Uiso 1 1 calc R . . .
C12 C 0.7989(2) 0.6320(2) 0.45654(13) 0.0376(9) Uani 1 1 d . . . .
H12 H 0.7563 0.6320 0.4282 0.045 Uiso 1 1 calc R . . .
C13 C 0.6532(2) 0.58783(18) 0.53140(11) 0.0274(7) Uani 1 1 d . . . .
C14 C 0.7041(2) 0.5360(2) 0.55608(13) 0.0368(8) Uani 1 1 d . . . .
H14 H 0.7585 0.5376 0.5578 0.044 Uiso 1 1 calc R . . .
C15 C 0.6749(3) 0.4812(2) 0.57848(15) 0.0471(10) Uani 1 1 d . . . .
H15 H 0.7096 0.4453 0.5951 0.057 Uiso 1 1 calc R . . .
C16 C 0.5963(3) 0.4789(2) 0.57661(13) 0.0397(9) Uani 1 1 d . . . .
H16 H 0.5771 0.4417 0.5920 0.048 Uiso 1 1 calc R . . .
C17 C 0.5454(2) 0.5310(2) 0.55217(12) 0.0361(8) Uani 1 1 d . . . .
H17 H 0.4912 0.5298 0.5511 0.043 Uiso 1 1 calc R . . .
C18 C 0.5734(2) 0.5846(2) 0.52945(12) 0.0338(8) Uani 1 1 d . . . .
H18 H 0.5380 0.6197 0.5123 0.041 Uiso 1 1 calc R . . .
C19 C 0.6118(2) 0.85042(19) 0.43701(11) 0.0285(7) Uani 1 1 d . . . .
C20 C 0.6841(2) 0.8417(2) 0.42798(13) 0.0357(8) Uani 1 1 d . . . .
H20 H 0.7010 0.7956 0.4222 0.043 Uiso 1 1 calc R . . .
C21 C 0.7321(3) 0.9002(2) 0.42738(15) 0.0482(10) Uani 1 1 d . . . .
H21 H 0.7819 0.8938 0.4218 0.058 Uiso 1 1 calc R . . .
C22 C 0.7072(3) 0.9677(2) 0.43494(16) 0.0550(12) Uani 1 1 d . . . .
H22 H 0.7392 1.0077 0.4338 0.066 Uiso 1 1 calc R . . .
C23 C 0.6356(3) 0.9765(2) 0.44420(14) 0.0485(11) Uani 1 1 d . . . .
H23 H 0.6189 1.0228 0.4497 0.058 Uiso 1 1 calc R . . .
C24 C 0.5878(2) 0.9189(2) 0.44567(12) 0.0366(9) Uani 1 1 d . . . .
H24 H 0.5390 0.9256 0.4525 0.044 Uiso 1 1 calc R . . .
C25 C 0.4908(2) 0.77945(18) 0.47188(12) 0.0296(7) Uani 1 1 d . . . .
C26 C 0.5098(3) 0.8215(2) 0.51256(12) 0.0365(9) Uani 1 1 d . . . .
H26 H 0.5540 0.8524 0.5189 0.044 Uiso 1 1 calc R . . .
C27 C 0.4643(3) 0.8183(2) 0.54378(14) 0.0462(11) Uani 1 1 d . . . .
H27 H 0.4772 0.8476 0.5712 0.055 Uiso 1 1 calc R . . .
C28 C 0.4006(3) 0.7732(2) 0.53554(15) 0.0490(11) Uani 1 1 d . . . .
H28 H 0.3699 0.7716 0.5572 0.059 Uiso 1 1 calc R . . .
C29 C 0.3811(3) 0.7302(2) 0.49566(14) 0.0456(10) Uani 1 1 d . . . .
H29 H 0.3376 0.6986 0.4900 0.055 Uiso 1 1 calc R . . .
C30 C 0.4257(2) 0.7337(2) 0.46427(13) 0.0353(8) Uani 1 1 d . . . .
H30 H 0.4121 0.7044 0.4368 0.042 Uiso 1 1 calc R . . .
C31 C 0.4931(2) 0.91266(19) 0.31530(12) 0.0306(7) Uani 1 1 d . . . .
C32 C 0.5703(2) 0.88946(19) 0.32049(12) 0.0314(8) Uani 1 1 d . . . .
H32 H 0.5859 0.8431 0.3322 0.038 Uiso 1 1 calc R . . .
C33 C 0.6240(2) 0.9338(2) 0.30867(14) 0.0369(8) Uani 1 1 d . . . .
H33 H 0.6765 0.9182 0.3125 0.044 Uiso 1 1 calc R . . .
C34 C 0.6012(2) 1.0004(2) 0.29134(15) 0.0439(10) Uani 1 1 d . . . .
H34 H 0.6383 1.0306 0.2832 0.053 Uiso 1 1 calc R . . .
C35 C 0.5256(3) 1.0242(2) 0.28554(16) 0.0485(11) Uani 1 1 d . . . .
H35 H 0.5109 1.0705 0.2736 0.058 Uiso 1 1 calc R . . .
C36 C 0.4705(2) 0.9803(2) 0.29729(15) 0.0426(10) Uani 1 1 d . . . .
H36 H 0.4180 0.9963 0.2930 0.051 Uiso 1 1 calc R . . .
C37 C 0.3807(2) 0.89451(19) 0.37119(12) 0.0314(8) Uani 1 1 d . . . .
C38 C 0.3989(3) 0.9629(2) 0.38856(15) 0.0461(11) Uani 1 1 d . . . .
H38 H 0.4332 0.9920 0.3771 0.055 Uiso 1 1 calc R . . .
C39 C 0.3655(3) 0.9884(3) 0.42348(17) 0.0645(17) Uani 1 1 d . . . .
H39 H 0.3786 1.0347 0.4361 0.077 Uiso 1 1 calc R . . .
C40 C 0.3146(3) 0.9478(3) 0.43949(15) 0.0620(15) Uani 1 1 d . . . .
H40 H 0.2913 0.9664 0.4623 0.074 Uiso 1 1 calc R . . .
C41 C 0.2972(3) 0.8804(3) 0.42263(14) 0.0529(12) Uani 1 1 d . . . .
H41 H 0.2622 0.8519 0.4340 0.063 Uiso 1 1 calc R . . .
C42 C 0.3305(2) 0.8538(2) 0.38899(12) 0.0377(9) Uani 1 1 d . . . .
H42 H 0.3187 0.8067 0.3779 0.045 Uiso 1 1 calc R . . .
C43 C 0.3405(2) 0.86012(17) 0.27237(11) 0.0248(7) Uani 1 1 d . . . .
C44 C 0.3597(2) 0.85913(17) 0.22939(12) 0.0275(7) Uani 1 1 d . . . .
H44 H 0.4132 0.8551 0.2294 0.033 Uiso 1 1 calc R . . .
C45 C 0.3001(2) 0.86414(18) 0.18670(12) 0.0315(8) Uani 1 1 d . . . .
H45 H 0.3130 0.8631 0.1575 0.038 Uiso 1 1 calc R . . .
C46 C 0.2221(2) 0.87055(18) 0.18649(12) 0.0307(8) Uani 1 1 d . . . .
H46 H 0.1818 0.8747 0.1572 0.037 Uiso 1 1 calc R . . .
C47 C 0.2027(2) 0.87091(19) 0.22870(12) 0.0324(8) Uani 1 1 d . . . .
H47 H 0.1490 0.8746 0.2284 0.039 Uiso 1 1 calc R . . .
C48 C 0.2616(2) 0.86589(18) 0.27161(12) 0.0278(7) Uani 1 1 d . . . .
H48 H 0.2480 0.8664 0.3006 0.033 Uiso 1 1 calc R . . .
C49 C 0.4664(2) 0.69903(17) 0.23647(11) 0.0258(7) Uani 1 1 d . . . .
C50 C 0.5402(2) 0.73062(19) 0.24309(12) 0.0311(7) Uani 1 1 d . . . .
H50 H 0.5737 0.7373 0.2744 0.037 Uiso 1 1 calc R . . .
C51 C 0.5653(2) 0.7523(2) 0.20523(14) 0.0381(9) Uani 1 1 d . . . .
H51 H 0.6160 0.7732 0.2104 0.046 Uiso 1 1 calc R . . .
C52 C 0.5160(3) 0.7434(2) 0.15932(14) 0.0413(9) Uani 1 1 d . . . .
H52 H 0.5328 0.7585 0.1330 0.050 Uiso 1 1 calc R . . .
C53 C 0.4426(3) 0.7127(2) 0.15203(13) 0.0396(9) Uani 1 1 d . . . .
H53 H 0.4089 0.7071 0.1207 0.047 Uiso 1 1 calc R . . .
C54 C 0.4177(2) 0.68984(19) 0.19009(12) 0.0325(8) Uani 1 1 d . . . .
H54 H 0.3675 0.6679 0.1847 0.039 Uiso 1 1 calc R . . .
C55 C 0.3399(2) 0.64322(17) 0.27185(11) 0.0242(7) Uani 1 1 d . . . .
C56 C 0.2790(2) 0.68796(18) 0.24584(11) 0.0295(7) Uani 1 1 d . . . .
H56 H 0.2917 0.7309 0.2328 0.035 Uiso 1 1 calc R . . .
C57 C 0.2010(2) 0.6699(2) 0.23920(13) 0.0355(8) Uani 1 1 d . . . .
H57 H 0.1604 0.7009 0.2222 0.043 Uiso 1 1 calc R . . .
C58 C 0.1817(2) 0.6073(2) 0.25701(15) 0.0390(9) Uani 1 1 d . . . .
H58 H 0.1278 0.5957 0.2527 0.047 Uiso 1 1 calc R . . .
C59 C 0.2407(2) 0.5609(2) 0.28143(15) 0.0410(9) Uani 1 1 d . . . .
H59 H 0.2271 0.5168 0.2926 0.049 Uiso 1 1 calc R . . .
C60 C 0.3190(2) 0.57927(19) 0.28930(13) 0.0332(8) Uani 1 1 d . . . .
H60 H 0.3592 0.5482 0.3068 0.040 Uiso 1 1 calc R . . .
C61 C 0.64235(19) 0.51083(19) 0.29220(11) 0.0267(7) Uani 1 1 d . . . .
C62 C 0.6832(2) 0.5750(2) 0.30101(16) 0.0431(9) Uani 1 1 d . . . .
H62 H 0.6562 0.6172 0.3048 0.052 Uiso 1 1 calc R . . .
C63 C 0.7620(2) 0.5778(2) 0.30425(16) 0.0456(10) Uani 1 1 d . . . .
H63 H 0.7889 0.6220 0.3097 0.055 Uiso 1 1 calc R . . .
C64 C 0.8024(2) 0.5174(2) 0.29970(15) 0.0442(10) Uani 1 1 d . . . .
H64 H 0.8569 0.5197 0.3016 0.053 Uiso 1 1 calc R . . .
C65 C 0.7635(3) 0.4537(2) 0.29231(18) 0.0519(11) Uani 1 1 d . . . .
H65 H 0.7914 0.4116 0.2896 0.062 Uiso 1 1 calc R . . .
C66 C 0.6836(2) 0.4502(2) 0.28879(15) 0.0403(9) Uani 1 1 d . . . .
H66 H 0.6574 0.4057 0.2840 0.048 Uiso 1 1 calc R . . .
C67 C 0.4890(2) 0.51516(17) 0.22377(11) 0.0282(7) Uani 1 1 d . . . .
C68 C 0.5299(3) 0.5322(2) 0.19154(13) 0.0402(9) Uani 1 1 d . . . .
H68 H 0.5842 0.5445 0.2025 0.048 Uiso 1 1 calc R . . .
C69 C 0.4910(3) 0.5313(3) 0.14298(14) 0.0549(13) Uani 1 1 d . . . .
H69 H 0.5192 0.5425 0.1209 0.066 Uiso 1 1 calc R . . .
C70 C 0.4127(3) 0.5146(2) 0.12705(14) 0.0525(13) Uani 1 1 d . . . .
H70 H 0.3869 0.5134 0.0939 0.063 Uiso 1 1 calc R . . .
C71 C 0.3710(3) 0.4993(2) 0.15879(15) 0.0475(11) Uani 1 1 d . . . .
H71 H 0.3163 0.4885 0.1475 0.057 Uiso 1 1 calc R . . .
C72 C 0.4086(2) 0.49960(19) 0.20745(13) 0.0350(8) Uani 1 1 d . . . .
H72 H 0.3796 0.4893 0.2293 0.042 Uiso 1 1 calc R . . .
C73 C 0.51515(19) 0.42102(17) 0.30182(12) 0.0252(7) Uani 1 1 d . . . .
C74 C 0.5055(2) 0.40676(18) 0.34630(12) 0.0293(7) Uani 1 1 d . . . .
H74 H 0.5058 0.4448 0.3675 0.035 Uiso 1 1 calc R . . .
C75 C 0.4955(2) 0.3379(2) 0.35995(13) 0.0341(8) Uani 1 1 d . . . .
H75 H 0.4895 0.3287 0.3904 0.041 Uiso 1 1 calc R . . .
C76 C 0.4944(2) 0.28278(19) 0.32887(14) 0.0357(8) Uani 1 1 d . . . .
H76 H 0.4880 0.2354 0.3382 0.043 Uiso 1 1 calc R . . .
C77 C 0.5026(2) 0.29604(19) 0.28417(13) 0.0341(8) Uani 1 1 d . . . .
H77 H 0.5016 0.2579 0.2629 0.041 Uiso 1 1 calc R . . .
C78 C 0.5121(2) 0.36503(18) 0.27065(12) 0.0290(7) Uani 1 1 d . . . .
H78 H 0.5166 0.3742 0.2398 0.035 Uiso 1 1 calc R . . .
Cl1 Cl 0.61626(5) 0.54968(4) 0.40655(3) 0.02849(17) Uani 1 1 d . . . .
P1 P 0.68408(5) 0.66189(4) 0.50122(3) 0.02393(17) Uani 1 1 d . . . .
P2 P 0.54613(5) 0.77484(4) 0.42900(3) 0.02407(17) Uani 1 1 d . . . .
P3 P 0.42133(5) 0.85232(4) 0.32744(3) 0.02387(17) Uani 1 1 d . . . .
P4 P 0.44128(5) 0.67203(4) 0.28923(3) 0.02243(16) Uani 1 1 d . . . .
P5 P 0.53753(5) 0.51120(4) 0.28742(3) 0.02283(16) Uani 1 1 d . . . .
Pd1 Pd 0.59571(2) 0.66870(2) 0.42750(2) 0.02252(6) Uani 1 1 d . . . .
Pd2 Pd 0.47854(2) 0.74434(2) 0.35334(2) 0.02106(6) Uani 1 1 d . . . .
Pd3 Pd 0.52431(2) 0.60006(2) 0.33766(2) 0.02229(6) Uani 1 1 d . . . .
C81 C 0.7909(9) 0.4241(12) 0.4352(5) 0.065(3) Uani 0.52(2) 1 d D P A 1
H81 H 0.7770 0.4708 0.4188 0.077 Uiso 0.52(2) 1 calc R P A 1
C81A C 0.7733(9) 0.4307(13) 0.4373(5) 0.065(3) Uani 0.48(2) 1 d D P A 2
H81A H 0.7509 0.4791 0.4284 0.077 Uiso 0.48(2) 1 calc R P A 2
Cl9 Cl 0.8576(3) 0.3823(12) 0.4112(2) 0.133(4) Uani 0.52(2) 1 d D P A 1
Cl10 Cl 0.8329(6) 0.4410(5) 0.4952(3) 0.102(3) Uani 0.52(2) 1 d D P A 1
Cl11 Cl 0.7046(7) 0.3753(7) 0.4253(5) 0.083(3) Uani 0.52(2) 1 d D P A 1
Cl18 Cl 0.8505(4) 0.4169(4) 0.4127(3) 0.0842(19) Uani 0.48(2) 1 d D P A 2
Cl19 Cl 0.8123(8) 0.4257(6) 0.4985(3) 0.124(4) Uani 0.48(2) 1 d D P A 2
Cl20 Cl 0.6993(7) 0.3681(7) 0.4175(4) 0.065(2) Uani 0.48(2) 1 d D P A 2
C82 C 1.0984(8) 0.7375(6) 0.3709(4) 0.048(3) Uani 0.535(5) 1 d D P B 1
H82 H 1.0498 0.7096 0.3552 0.058 Uiso 0.535(5) 1 calc R P B 1
C82A C 1.1150(9) 0.7262(7) 0.3630(5) 0.048(3) Uani 0.465(5) 1 d D P B 2
H82A H 1.0790 0.6978 0.3369 0.058 Uiso 0.465(5) 1 calc R P B 2
Cl12 Cl 1.1328(3) 0.7092(2) 0.42869(14) 0.0741(11) Uani 0.535(5) 1 d D P B 1
Cl13 Cl 1.1667(2) 0.72340(17) 0.33845(14) 0.0830(14) Uani 0.535(5) 1 d D P B 1
Cl14 Cl 1.0723(2) 0.82687(14) 0.36789(10) 0.0585(7) Uani 0.535(5) 1 d D P B 1
Cl21 Cl 1.0901(7) 0.7127(3) 0.4147(3) 0.150(4) Uani 0.465(5) 1 d D P B 2
Cl22 Cl 1.2117(2) 0.69843(16) 0.37128(19) 0.0955(16) Uani 0.465(5) 1 d D P B 2
Cl23 Cl 1.1063(2) 0.81591(17) 0.34755(18) 0.0794(16) Uani 0.465(5) 1 d D P B 2
C83 C 0.8486(3) 0.7902(2) 0.33539(17) 0.0543(11) Uani 1 1 d . . . .
H83 H 0.8806 0.7615 0.3191 0.065 Uiso 0.706(9) 1 calc R P C 1
H83A H 0.8783 0.7572 0.3202 0.065 Uiso 0.294(9) 1 calc R P C 2
Cl15 Cl 0.8750(3) 0.8799(3) 0.33248(16) 0.0882(15) Uani 0.706(9) 1 d . P C 1
Cl16 Cl 0.74916(19) 0.77877(18) 0.3037(2) 0.111(2) Uani 0.706(9) 1 d . P C 1
Cl17 Cl 0.8683(3) 0.75998(16) 0.39143(12) 0.0783(11) Uani 0.706(9) 1 d . P C 1
Cl24 Cl 0.8514(6) 0.8736(6) 0.3187(6) 0.108(5) Uani 0.294(9) 1 d . P C 2
Cl25 Cl 0.7522(4) 0.7583(3) 0.3336(3) 0.061(2) Uani 0.294(9) 1 d . P C 2
Cl26 Cl 0.8921(5) 0.7968(9) 0.4021(3) 0.118(4) Uani 0.294(9) 1 d . P C 2
C79 C 1.0225(2) 0.5128(2) 0.34944(13) 0.0354(8) Uani 1 1 d . . . .
H79 H 0.9894 0.5454 0.3249 0.043 Uiso 1 1 calc R . . .
Cl3 Cl 1.00464(10) 0.53107(7) 0.40341(4) 0.0680(4) Uani 1 1 d . . . .
Cl4 Cl 0.99582(6) 0.42452(5) 0.33189(3) 0.0409(2) Uani 1 1 d . . . .
Cl5 Cl 1.12172(7) 0.52709(7) 0.35297(5) 0.0645(3) Uani 1 1 d . . . .
C80 C 0.7962(3) 0.6758(3) 0.18108(16) 0.0510(11) Uani 1 1 d . . . .
H80 H 0.8356 0.6672 0.2126 0.061 Uiso 1 1 calc R . . .
Cl6 Cl 0.83927(9) 0.65332(8) 0.13642(5) 0.0671(3) Uani 1 1 d . . . .
Cl7 Cl 0.77016(10) 0.76556(8) 0.17703(8) 0.0955(5) Uani 1 1 d . . . .
Cl8 Cl 0.71305(8) 0.62310(8) 0.17695(5) 0.0722(4) Uani 1 1 d . . . .
Cl2 Cl 0.94098(6) 0.66214(4) 0.28982(3) 0.0383(2) Uani 1 1 d . . . .

loop_
_atom_site_aniso_label
_atom_site_aniso_U_11
_atom_site_aniso_U_22
_atom_site_aniso_U_33
_atom_site_aniso_U_23
_atom_site_aniso_U_13
_atom_site_aniso_U_12
C1 0.0351(19) 0.0226(17) 0.0216(15) 0.0012(13) -0.0014(14) 0.0023(14)
C2 0.042(2) 0.0305(19) 0.0308(18) 0.0000(15) -0.0032(16) -0.0066(17)
C3 0.052(3) 0.031(2) 0.040(2) -0.0027(17) -0.0094(19) -0.0080(19)
C4 0.059(3) 0.031(2) 0.0324(19) -0.0081(16) -0.0072(18) 0.0068(19)
C5 0.055(3) 0.035(2) 0.0275(18) -0.0067(16) -0.0005(17) 0.0060(19)
C6 0.040(2) 0.0312(19) 0.0278(17) -0.0025(15) 0.0012(15) 0.0011(16)
C7 0.0263(17) 0.0243(17) 0.0330(17) 0.0033(14) 0.0033(14) 0.0027(14)
C8 0.0316(19) 0.039(2) 0.0286(17) 0.0042(15) 0.0005(15) 0.0016(16)
C9 0.033(2) 0.050(3) 0.043(2) 0.0039(19) -0.0023(17) 0.0045(19)
C10 0.030(2) 0.069(3) 0.060(3) -0.001(2) 0.0100(19) 0.010(2)
C11 0.040(2) 0.074(3) 0.045(2) -0.005(2) 0.0118(19) 0.004(2)
C12 0.035(2) 0.042(2) 0.0321(18) -0.0016(16) 0.0032(15) 0.0020(17)
C13 0.0315(18) 0.0240(17) 0.0222(15) -0.0037(13) 0.0006(13) -0.0009(14)
C14 0.037(2) 0.0304(19) 0.040(2) 0.0070(16) 0.0066(16) -0.0012(16)
C15 0.058(3) 0.032(2) 0.049(2) 0.0158(18) 0.011(2) 0.0021(19)
C16 0.053(2) 0.031(2) 0.0335(19) 0.0022(16) 0.0102(17) -0.0102(18)
C17 0.042(2) 0.040(2) 0.0245(17) -0.0054(15) 0.0068(15) -0.0097(17)
C18 0.038(2) 0.0322(19) 0.0278(17) -0.0009(15) 0.0039(15) -0.0017(16)
C19 0.0335(18) 0.0259(17) 0.0198(15) 0.0015(13) -0.0025(13) 0.0002(15)
C20 0.036(2) 0.0314(19) 0.0338(18) 0.0002(15) -0.0001(15) -0.0027(16)
C21 0.045(2) 0.048(3) 0.045(2) 0.0010(19) 0.0039(19) -0.012(2)
C22 0.063(3) 0.039(2) 0.049(2) 0.004(2) -0.005(2) -0.023(2)
C23 0.071(3) 0.025(2) 0.036(2) -0.0039(16) -0.006(2) -0.008(2)
C24 0.046(2) 0.0278(19) 0.0257(17) -0.0042(14) -0.0053(16) 0.0024(17)
C25 0.0337(19) 0.0258(17) 0.0265(16) 0.0011(14) 0.0041(14) 0.0095(15)
C26 0.051(2) 0.0308(19) 0.0243(17) -0.0015(14) 0.0046(16) 0.0116(17)
C27 0.067(3) 0.042(2) 0.0284(19) -0.0015(16) 0.0133(19) 0.015(2)
C28 0.064(3) 0.051(3) 0.040(2) 0.0080(19) 0.027(2) 0.019(2)
C29 0.046(2) 0.052(3) 0.041(2) 0.0075(19) 0.0160(18) 0.003(2)
C30 0.038(2) 0.036(2) 0.0303(18) -0.0015(15) 0.0082(15) 0.0015(17)
C31 0.0288(18) 0.0292(18) 0.0297(17) 0.0016(14) 0.0017(14) -0.0059(15)
C32 0.0349(19) 0.0276(18) 0.0276(17) -0.0009(14) 0.0025(14) 0.0008(15)
C33 0.0277(18) 0.038(2) 0.043(2) -0.0012(17) 0.0079(16) -0.0057(16)
C34 0.041(2) 0.040(2) 0.048(2) 0.0043(18) 0.0072(18) -0.0148(18)
C35 0.041(2) 0.033(2) 0.062(3) 0.0152(19) 0.000(2) -0.0086(18)
C36 0.031(2) 0.030(2) 0.057(2) 0.0133(18) -0.0041(17) -0.0042(16)
C37 0.0305(18) 0.0289(18) 0.0269(17) -0.0045(14) -0.0042(14) 0.0125(15)
C38 0.043(2) 0.034(2) 0.046(2) -0.0125(18) -0.0107(18) 0.0103(18)
C39 0.063(3) 0.054(3) 0.052(3) -0.032(2) -0.023(2) 0.032(3)
C40 0.052(3) 0.090(4) 0.034(2) -0.016(2) -0.004(2) 0.037(3)
C41 0.045(2) 0.082(4) 0.0289(19) 0.002(2) 0.0072(17) 0.024(2)
C42 0.037(2) 0.045(2) 0.0287(18) -0.0021(16) 0.0060(15) 0.0107(18)
C43 0.0298(17) 0.0155(15) 0.0251(15) -0.0010(12) 0.0017(13) -0.0010(13)
C44 0.0257(17) 0.0212(16) 0.0328(17) 0.0019(13) 0.0038(14) 0.0017(13)
C45 0.043(2) 0.0230(17) 0.0264(16) -0.0003(13) 0.0069(15) 0.0011(15)
C46 0.0330(19) 0.0225(17) 0.0287(17) 0.0001(13) -0.0038(14) 0.0022(14)
C47 0.0298(18) 0.0277(18) 0.0342(18) -0.0029(15) 0.0008(15) 0.0030(15)
C48 0.0296(18) 0.0226(17) 0.0297(16) -0.0013(13) 0.0059(14) 0.0015(14)
C49 0.0321(18) 0.0176(15) 0.0246(15) -0.0023(12) 0.0031(13) 0.0032(13)
C50 0.0339(19) 0.0270(18) 0.0298(17) -0.0022(14) 0.0051(14) -0.0005(15)
C51 0.040(2) 0.033(2) 0.043(2) 0.0031(16) 0.0151(17) -0.0004(17)
C52 0.059(3) 0.031(2) 0.038(2) 0.0067(16) 0.0202(19) 0.0063(19)
C53 0.055(3) 0.034(2) 0.0260(17) 0.0025(15) 0.0063(17) 0.0049(19)
C54 0.041(2) 0.0259(18) 0.0269(17) 0.0011(14) 0.0040(15) 0.0018(16)
C55 0.0273(17) 0.0199(16) 0.0220(15) -0.0025(12) 0.0019(12) 0.0022(13)
C56 0.0335(19) 0.0215(17) 0.0268(16) 0.0004(13) -0.0022(14) -0.0024(14)
C57 0.0299(19) 0.0296(19) 0.0383(19) -0.0012(15) -0.0041(15) 0.0017(15)
C58 0.0276(19) 0.0276(19) 0.057(2) -0.0058(17) 0.0043(17) -0.0064(15)
C59 0.039(2) 0.0257(19) 0.057(2) 0.0053(17) 0.0128(18) -0.0034(16)
C60 0.037(2) 0.0204(17) 0.0389(19) 0.0016(14) 0.0055(16) 0.0014(15)
C61 0.0227(16) 0.0290(18) 0.0260(16) -0.0008(13) 0.0034(13) 0.0004(14)
C62 0.041(2) 0.031(2) 0.060(3) -0.0009(18) 0.0184(19) 0.0008(17)
C63 0.034(2) 0.039(2) 0.063(3) -0.004(2) 0.0132(19) -0.0121(18)
C64 0.0265(19) 0.052(3) 0.054(2) 0.002(2) 0.0113(17) -0.0023(18)
C65 0.037(2) 0.039(2) 0.081(3) -0.001(2) 0.019(2) 0.0077(19)
C66 0.032(2) 0.029(2) 0.058(2) -0.0042(18) 0.0101(18) 0.0001(16)
C67 0.0377(19) 0.0181(15) 0.0251(16) -0.0039(13) 0.0032(14) 0.0043(14)
C68 0.047(2) 0.041(2) 0.0318(19) 0.0049(16) 0.0102(17) 0.0124(18)
C69 0.080(4) 0.056(3) 0.029(2) 0.0083(19) 0.018(2) 0.030(3)
C70 0.076(3) 0.041(2) 0.0260(19) -0.0053(17) -0.008(2) 0.025(2)
C71 0.053(3) 0.028(2) 0.042(2) -0.0068(17) -0.0181(19) 0.0077(18)
C72 0.040(2) 0.0228(17) 0.0336(18) -0.0032(14) -0.0028(16) 0.0019(15)
C73 0.0220(16) 0.0194(16) 0.0305(16) -0.0014(13) 0.0020(13) 0.0012(13)
C74 0.0297(18) 0.0239(17) 0.0324(17) -0.0027(14) 0.0058(14) -0.0019(14)
C75 0.0331(19) 0.033(2) 0.0346(18) 0.0063(15) 0.0077(15) -0.0006(16)
C76 0.0321(19) 0.0219(17) 0.051(2) 0.0047(16) 0.0090(16) 0.0000(15)
C77 0.0339(19) 0.0218(17) 0.047(2) -0.0069(15) 0.0116(16) 0.0010(15)
C78 0.0267(17) 0.0255(17) 0.0344(18) -0.0030(14) 0.0082(14) -0.0001(14)
Cl1 0.0325(4) 0.0209(4) 0.0248(4) -0.0017(3) -0.0032(3) 0.0038(3)
P1 0.0252(4) 0.0226(4) 0.0202(4) -0.0001(3) 0.0004(3) -0.0005(3)
P2 0.0279(4) 0.0198(4) 0.0206(4) -0.0019(3) 0.0008(3) 0.0014(3)
P3 0.0241(4) 0.0181(4) 0.0255(4) -0.0006(3) 0.0012(3) 0.0004(3)
P4 0.0258(4) 0.0176(4) 0.0200(4) -0.0012(3) 0.0004(3) 0.0004(3)
P5 0.0246(4) 0.0177(4) 0.0234(4) -0.0019(3) 0.0025(3) 0.0005(3)
Pd1 0.02566(12) 0.01843(12) 0.01984(11) -0.00103(8) 0.00081(9) 0.00099(9)
Pd2 0.02378(12) 0.01685(11) 0.01944(11) -0.00123(8) 0.00129(9) 0.00054(9)
Pd3 0.02527(12) 0.01714(12) 0.02066(11) -0.00120(8) 0.00057(9) 0.00138(9)
C81 0.031(6) 0.052(4) 0.096(4) 0.027(3) -0.006(4) 0.009(5)
C81A 0.031(6) 0.052(4) 0.096(4) 0.027(3) -0.006(4) 0.009(5)
Cl9 0.0350(18) 0.282(13) 0.081(3) -0.046(5) 0.0137(16) -0.018(4)
Cl10 0.078(3) 0.095(4) 0.115(5) -0.048(3) 0.000(3) 0.031(3)
Cl11 0.046(4) 0.045(2) 0.159(9) -0.001(4) 0.032(4) -0.001(3)
Cl18 0.083(3) 0.100(4) 0.077(3) 0.020(3) 0.035(2) -0.022(2)
Cl19 0.138(7) 0.166(7) 0.073(3) -0.053(3) 0.038(4) -0.021(5)
Cl20 0.047(3) 0.058(5) 0.083(3) 0.017(3) 0.0058(19) -0.015(3)
C82 0.064(6) 0.037(4) 0.041(4) -0.010(4) 0.010(3) -0.008(4)
C82A 0.064(6) 0.037(4) 0.041(4) -0.010(4) 0.010(3) -0.008(4)
Cl12 0.091(2) 0.0545(16) 0.0524(15) 0.0093(12) -0.0176(15) -0.0098(15)
Cl13 0.078(2) 0.0700(19) 0.116(3) -0.0452(19) 0.051(2) -0.0292(17)
Cl14 0.0598(16) 0.0470(13) 0.0603(14) 0.0009(10) 0.0040(12) -0.0002(11)
Cl21 0.302(11) 0.071(3) 0.116(5) -0.021(3) 0.121(6) -0.045(6)
Cl22 0.0582(19) 0.0387(15) 0.165(4) -0.016(2) -0.007(2) -0.0079(14)
Cl23 0.064(2) 0.0436(16) 0.103(3) 0.0236(17) -0.021(2) -0.0053(15)
C83 0.060(3) 0.038(2) 0.063(3) 0.004(2) 0.015(2) 0.006(2)
Cl15 0.153(4) 0.0467(15) 0.0811(18) 0.0005(13) 0.059(2) -0.020(2)
Cl16 0.0752(16) 0.0573(16) 0.157(4) -0.028(2) -0.033(2) 0.0214(13)
Cl17 0.126(3) 0.0590(15) 0.0601(16) 0.0213(11) 0.0433(16) 0.0204(15)
Cl24 0.070(5) 0.067(6) 0.217(13) 0.077(7) 0.091(7) 0.036(4)
Cl25 0.046(3) 0.046(3) 0.091(5) -0.012(3) 0.022(3) 0.004(2)
Cl26 0.088(5) 0.159(10) 0.085(4) -0.031(5) -0.011(4) 0.039(6)
C79 0.0334(19) 0.0289(19) 0.042(2) 0.0009(16) 0.0076(16) 0.0024(16)
Cl3 0.1069(11) 0.0502(7) 0.0560(7) -0.0088(5) 0.0379(7) 0.0105(7)
Cl4 0.0447(5) 0.0298(5) 0.0477(5) -0.0021(4) 0.0123(4) -0.0003(4)
Cl5 0.0353(5) 0.0492(6) 0.1076(10) -0.0052(6) 0.0186(6) -0.0038(5)
C80 0.049(3) 0.052(3) 0.050(2) 0.005(2) 0.011(2) -0.003(2)
Cl6 0.0756(8) 0.0697(8) 0.0643(7) 0.0077(6) 0.0334(6) -0.0084(7)
Cl7 0.0789(10) 0.0519(8) 0.1558(17) -0.0031(9) 0.0340(11) 0.0050(7)
Cl8 0.0544(7) 0.0753(9) 0.0880(9) 0.0255(7) 0.0225(6) -0.0087(6)
Cl2 0.0411(5) 0.0239(4) 0.0434(5) 0.0017(3) 0.0019(4) -0.0029(4)

loop_
_atom_type_symbol
_atom_type_description
_atom_type_scat_dispersion_real
_atom_type_scat_dispersion_imag
_atom_type_scat_source
C C 0.0181 0.0091 'International Tables Vol C Tables 4.2.6.8 and 6.1.1.4'
H H 0.0000 0.0000 'International Tables Vol C Tables 4.2.6.8 and 6.1.1.4'
Cl Cl 0.3639 0.7018 'International Tables Vol C Tables 4.2.6.8 and 6.1.1.4'
P P 0.2955 0.4335 'International Tables Vol C Tables 4.2.6.8 and 6.1.1.4'
Pd Pd 0.1215 3.9337 'International Tables Vol C Tables 4.2.6.8 and 6.1.1.4'

loop_
_exptl_crystal_face_index_h
_exptl_crystal_face_index_k
_exptl_crystal_face_index_l
_exptl_crystal_face_perp_dist
1 0 -1 0.0286
-1 0 1 0.0046
0 1 -1 0.0778
0 -1 1 0.0778
0 1 1 0.0732
0 -1 -1 0.0852
0 0 1 0.0743
0 0 -1 0.0710

loop_
_geom_angle_atom_site_label_1
_geom_angle_atom_site_label_2
_geom_angle_atom_site_label_3
_geom_angle
C2 C1 P1 119.8(3)
C6 C1 C2 118.4(3)
C6 C1 P1 121.8(3)
C1 C2 H2 119.7
C3 C2 C1 120.6(4)
C3 C2 H2 119.7
C2 C3 H3 120.1
C4 C3 C2 119.9(4)
C4 C3 H3 120.1
C3 C4 H4 119.9
C5 C4 C3 120.2(4)
C5 C4 H4 119.9
C4 C5 H5 119.8
C4 C5 C6 120.4(4)
C6 C5 H5 119.8
C1 C6 C5 120.4(4)
C1 C6 H6 119.8
C5 C6 H6 119.8
C8 C7 P1 121.3(3)
C12 C7 C8 118.7(3)
C12 C7 P1 120.0(3)
C7 C8 H8 120.0
C9 C8 C7 120.1(4)
C9 C8 H8 120.0
C8 C9 H9 119.6
C10 C9 C8 120.7(4)
C10 C9 H9 119.6
C9 C10 H10 120.3
C9 C10 C11 119.4(4)
C11 C10 H10 120.3
C10 C11 H11 120.0
C12 C11 C10 120.0(4)
C12 C11 H11 120.0
C7 C12 H12 119.5
C11 C12 C7 121.1(4)
C11 C12 H12 119.5
C14 C13 C18 119.1(3)
C14 C13 P1 123.8(3)
C18 C13 P1 117.1(3)
C13 C14 H14 120.2
C13 C14 C15 119.7(4)
C15 C14 H14 120.2
C14 C15 H15 119.7
C16 C15 C14 120.6(4)
C16 C15 H15 119.7
C15 C16 H16 120.1
C15 C16 C17 119.8(4)
C17 C16 H16 120.1
C16 C17 H17 120.0
C18 C17 C16 120.0(4)
C18 C17 H17 120.0
C13 C18 H18 119.6
C17 C18 C13 120.8(4)
C17 C18 H18 119.6
C20 C19 C24 119.2(4)
C20 C19 P2 118.3(3)
C24 C19 P2 122.0(3)
C19 C20 H20 119.8
C19 C20 C21 120.4(4)
C21 C20 H20 119.8
C20 C21 H21 119.9
C22 C21 C20 120.1(4)
C22 C21 H21 119.9
C21 C22 H22 120.2
C23 C22 C21 119.6(4)
C23 C22 H22 120.2
C22 C23 H23 119.5
C22 C23 C24 121.1(4)
C24 C23 H23 119.5
C19 C24 H24 120.2
C23 C24 C19 119.6(4)
C23 C24 H24 120.2
C26 C25 C30 118.1(4)
C26 C25 P2 125.6(3)
C30 C25 P2 116.3(3)
C25 C26 H26 119.9
C27 C26 C25 120.1(4)
C27 C26 H26 119.9
C26 C27 H27 119.6
C28 C27 C26 120.8(4)
C28 C27 H27 119.6
C27 C28 H28 120.0
C27 C28 C29 120.1(4)
C29 C28 H28 120.0
C28 C29 H29 120.4
C30 C29 C28 119.3(4)
C30 C29 H29 120.4
C25 C30 H30 119.2
C29 C30 C25 121.6(4)
C29 C30 H30 119.2
C32 C31 P3 119.9(3)
C36 C31 C32 119.3(3)
C36 C31 P3 120.6(3)
C31 C32 H32 119.9
C33 C32 C31 120.2(3)
C33 C32 H32 119.9
C32 C33 H33 120.1
C34 C33 C32 119.8(4)
C34 C33 H33 120.1
C33 C34 H34 119.4
C33 C34 C35 121.1(4)
C35 C34 H34 119.4
C34 C35 H35 120.0
C34 C35 C36 120.0(4)
C36 C35 H35 120.0
C31 C36 C35 119.5(4)
C31 C36 H36 120.2
C35 C36 H36 120.2
C38 C37 P3 124.5(3)
C42 C37 C38 118.6(4)
C42 C37 P3 116.8(3)
C37 C38 H38 120.5
C37 C38 C39 118.9(5)
C39 C38 H38 120.5
C38 C39 H39 119.4
C40 C39 C38 121.2(4)
C40 C39 H39 119.4
C39 C40 H40 120.1
C39 C40 C41 119.9(4)
C41 C40 H40 120.1
C40 C41 H41 120.1
C40 C41 C42 119.9(5)
C42 C41 H41 120.1
C37 C42 H42 119.3
C41 C42 C37 121.5(4)
C41 C42 H42 119.3
C44 C43 P3 117.8(3)
C48 C43 C44 119.3(3)
C48 C43 P3 122.9(3)
C43 C44 H44 120.1
C45 C44 C43 119.8(3)
C45 C44 H44 120.1
C44 C45 H45 119.8
C46 C45 C44 120.3(3)
C46 C45 H45 119.8
C45 C46 H46 119.9
C47 C46 C45 120.2(3)
C47 C46 H46 119.9
C46 C47 H47 119.9
C46 C47 C48 120.1(3)
C48 C47 H47 119.9
C43 C48 H48 119.8
C47 C48 C43 120.3(3)
C47 C48 H48 119.8
C50 C49 C54 118.5(3)
C50 C49 P4 116.9(2)
C54 C49 P4 124.7(3)
C49 C50 H50 119.3
C51 C50 C49 121.4(3)
C51 C50 H50 119.3
C50 C51 H51 120.2
C50 C51 C52 119.5(4)
C52 C51 H51 120.2
C51 C52 H52 120.0
C53 C52 C51 119.9(4)
C53 C52 H52 120.0
C52 C53 H53 119.7
C52 C53 C54 120.6(4)
C54 C53 H53 119.7
C49 C54 H54 120.0
C53 C54 C49 120.0(4)
C53 C54 H54 120.0
C56 C55 P4 121.1(3)
C60 C55 C56 118.3(3)
C60 C55 P4 120.1(3)
C55 C56 H56 119.8
C57 C56 C55 120.4(3)
C57 C56 H56 119.8
C56 C57 H57 119.8
C58 C57 C56 120.5(3)
C58 C57 H57 119.8
C57 C58 H58 119.8
C57 C58 C59 120.3(4)
C59 C58 H58 119.8
C58 C59 H59 120.2
C60 C59 C58 119.7(4)
C60 C59 H59 120.2
C55 C60 H60 119.6
C59 C60 C55 120.8(3)
C59 C60 H60 119.6
C62 C61 P5 118.2(3)
C66 C61 C62 118.5(3)
C66 C61 P5 123.3(3)
C61 C62 H62 119.7
C63 C62 C61 120.5(4)
C63 C62 H62 119.7
C62 C63 H63 119.7
C62 C63 C64 120.7(4)
C64 C63 H63 119.7
C63 C64 H64 120.3
C65 C64 C63 119.4(4)
C65 C64 H64 120.3
C64 C65 H65 119.8
C64 C65 C66 120.5(4)
C66 C65 H65 119.8
C61 C66 C65 120.3(4)
C61 C66 H66 119.8
C65 C66 H66 119.8
C68 C67 C72 119.6(3)
C68 C67 P5 122.0(3)
C72 C67 P5 118.4(3)
C67 C68 H68 120.1
C67 C68 C69 119.9(4)
C69 C68 H68 120.1
C68 C69 H69 119.8
C70 C69 C68 120.4(4)
C70 C69 H69 119.8
C69 C70 H70 119.9
C69 C70 C71 120.3(4)
C71 C70 H70 119.9
C70 C71 H71 119.8
C70 C71 C72 120.4(4)
C72 C71 H71 119.8
C67 C72 H72 120.3
C71 C72 C67 119.4(4)
C71 C72 H72 120.3
C74 C73 P5 119.4(3)
C78 C73 C74 118.8(3)
C78 C73 P5 121.6(3)
C73 C74 H74 119.6
C75 C74 C73 120.9(3)
C75 C74 H74 119.6
C74 C75 H75 120.3
C76 C75 C74 119.5(3)
C76 C75 H75 120.3
C75 C76 H76 119.8
C75 C76 C77 120.5(3)
C77 C76 H76 119.8
C76 C77 H77 120.1
C78 C77 C76 119.8(3)
C78 C77 H77 120.1
C73 C78 H78 119.7
C77 C78 C73 120.6(3)
C77 C78 H78 119.7
Pd1 Cl1 Pd3 74.29(2)
C1 P1 Pd1 122.30(11)
C7 P1 C1 102.25(17)
C7 P1 C13 108.26(16)
C7 P1 Pd1 112.88(11)
C13 P1 C1 103.52(15)
C13 P1 Pd1 106.71(11)
C19 P2 Pd1 118.40(12)
C19 P2 Pd2 117.54(11)
C25 P2 C19 109.11(17)
C25 P2 Pd1 111.00(12)
C25 P2 Pd2 117.23(12)
Pd1 P2 Pd2 81.38(3)
C31 P3 C37 107.77(18)
C31 P3 C43 100.80(16)
C31 P3 Pd2 110.71(12)
C37 P3 C43 102.90(15)
C37 P3 Pd2 112.07(12)
C43 P3 Pd2 121.35(11)
C49 P4 Pd2 117.50(11)
C49 P4 Pd3 116.59(11)
C55 P4 C49 108.19(15)
C55 P4 Pd2 116.39(11)
C55 P4 Pd3 115.02(11)
Pd3 P4 Pd2 81.45(3)
C61 P5 C67 104.28(16)
C61 P5 C73 105.27(16)
C61 P5 Pd3 104.15(11)
C67 P5 Pd3 121.88(11)
C73 P5 C67 101.99(15)
C73 P5 Pd3 117.53(11)
Cl1 Pd1 Pd2 113.303(19)
Cl1 Pd1 Pd3 53.130(18)
P1 Pd1 Cl1 94.55(3)
P1 Pd1 Pd2 152.14(2)
P1 Pd1 Pd3 147.58(2)
P2 Pd1 Cl1 163.22(3)
P2 Pd1 P1 101.58(3)
P2 Pd1 Pd2 50.61(2)
P2 Pd1 Pd3 110.84(2)
Pd3 Pd1 Pd2 60.265(8)
P2 Pd2 P3 99.06(3)
P2 Pd2 Pd1 48.01(2)
P2 Pd2 Pd3 107.41(2)
P3 Pd2 Pd1 146.15(2)
P3 Pd2 Pd3 152.70(2)
P4 Pd2 P2 155.64(3)
P4 Pd2 P3 105.14(3)
P4 Pd2 Pd1 107.64(2)
P4 Pd2 Pd3 48.23(2)
Pd3 Pd2 Pd1 59.432(8)
Cl1 Pd3 Pd1 52.578(19)
Cl1 Pd3 Pd2 112.79(2)
P4 Pd3 Cl1 163.07(3)
P4 Pd3 P5 101.90(3)
P4 Pd3 Pd1 110.61(2)
P4 Pd3 Pd2 50.32(2)
P5 Pd3 Cl1 94.92(3)
P5 Pd3 Pd1 145.07(2)
P5 Pd3 Pd2 150.46(2)
Pd1 Pd3 Pd2 60.303(7)
Cl9 C81 H81 107.8
Cl9 C81 Cl10 110.8(9)
Cl9 C81 Cl11 111.2(10)
Cl10 C81 H81 107.8
Cl11 C81 H81 107.8
Cl11 C81 Cl10 111.4(11)
Cl18 C81A H81A 109.2
Cl19 C81A H81A 109.2
Cl19 C81A Cl18 107.4(9)
Cl20 C81A H81A 109.2
Cl20 C81A Cl18 111.5(10)
Cl20 C81A Cl19 110.3(12)
Cl12 C82 H82 107.7
Cl12 C82 Cl13 112.8(7)
Cl12 C82 Cl14 111.3(6)
Cl13 C82 H82 107.7
Cl14 C82 H82 107.7
Cl14 C82 Cl13 109.4(6)
Cl21 C82A H82A 109.3
Cl21 C82A Cl22 108.9(8)
Cl21 C82A Cl23 110.3(7)
Cl22 C82A H82A 109.3
Cl22 C82A Cl23 109.8(8)
Cl23 C82A H82A 109.3
Cl15 C83 H83 107.5
Cl16 C83 H83 107.5
Cl16 C83 Cl15 109.4(3)
Cl17 C83 H83 107.5
Cl17 C83 Cl15 112.9(3)
Cl17 C83 Cl16 111.9(4)
Cl24 C83 H83A 113.3
Cl24 C83 Cl25 114.8(5)
Cl24 C83 Cl26 102.0(6)
Cl25 C83 H83A 113.3
Cl25 C83 Cl26 98.7(4)
Cl26 C83 H83A 113.3
Cl3 C79 H79 108.4
Cl3 C79 Cl4 110.5(2)
Cl3 C79 Cl5 111.0(2)
Cl4 C79 H79 108.4
Cl5 C79 H79 108.4
Cl5 C79 Cl4 109.9(2)
Cl6 C80 H80 108.6
Cl7 C80 H80 108.6
Cl7 C80 Cl6 110.3(3)
Cl7 C80 Cl8 110.2(3)
Cl8 C80 H80 108.6
Cl8 C80 Cl6 110.4(3)

loop_
_geom_bond_atom_site_label_1
_geom_bond_atom_site_label_2
_geom_bond_distance
C1 C2 1.394(5)
C1 C6 1.392(5)
C1 P1 1.826(3)
C2 H2 0.9500
C2 C3 1.389(5)
C3 H3 0.9500
C3 C4 1.383(6)
C4 H4 0.9500
C4 C5 1.365(6)
C5 H5 0.9500
C5 C6 1.393(5)
C6 H6 0.9500
C7 C8 1.405(5)
C7 C12 1.384(5)
C7 P1 1.813(4)
C8 H8 0.9500
C8 C9 1.379(6)
C9 H9 0.9500
C9 C10 1.375(6)
C10 H10 0.9500
C10 C11 1.399(6)
C11 H11 0.9500
C11 C12 1.371(6)
C12 H12 0.9500
C13 C14 1.384(5)
C13 C18 1.400(5)
C13 P1 1.821(4)
C14 H14 0.9500
C14 C15 1.403(5)
C15 H15 0.9500
C15 C16 1.376(6)
C16 H16 0.9500
C16 C17 1.387(6)
C17 H17 0.9500
C17 C18 1.380(5)
C18 H18 0.9500
C19 C20 1.390(6)
C19 C24 1.405(5)
C19 P2 1.811(4)
C20 H20 0.9500
C20 C21 1.396(6)
C21 H21 0.9500
C21 C22 1.386(7)
C22 H22 0.9500
C22 C23 1.380(7)
C23 H23 0.9500
C23 C24 1.386(6)
C24 H24 0.9500
C25 C26 1.395(5)
C25 C30 1.405(5)
C25 P2 1.809(4)
C26 H26 0.9500
C26 C27 1.388(6)
C27 H27 0.9500
C27 C28 1.376(7)
C28 H28 0.9500
C28 C29 1.387(6)
C29 H29 0.9500
C29 C30 1.379(5)
C30 H30 0.9500
C31 C32 1.402(5)
C31 C36 1.394(5)
C31 P3 1.815(4)
C32 H32 0.9500
C32 C33 1.383(5)
C33 H33 0.9500
C33 C34 1.371(6)
C34 H34 0.9500
C34 C35 1.373(6)
C35 H35 0.9500
C35 C36 1.397(6)
C36 H36 0.9500
C37 C38 1.391(5)
C37 C42 1.386(6)
C37 P3 1.828(4)
C38 H38 0.9500
C38 C39 1.410(7)
C39 H39 0.9500
C39 C40 1.365(8)
C40 H40 0.9500
C40 C41 1.366(8)
C41 H41 0.9500
C41 C42 1.385(5)
C42 H42 0.9500
C43 C44 1.402(5)
C43 C48 1.395(5)
C43 P3 1.833(3)
C44 H44 0.9500
C44 C45 1.392(5)
C45 H45 0.9500
C45 C46 1.383(5)
C46 H46 0.9500
C46 C47 1.382(5)
C47 H47 0.9500
C47 C48 1.390(5)
C48 H48 0.9500
C49 C50 1.396(5)
C49 C54 1.400(5)
C49 P4 1.808(3)
C50 H50 0.9500
C50 C51 1.376(5)
C51 H51 0.9500
C51 C52 1.391(6)
C52 H52 0.9500
C52 C53 1.382(6)
C53 H53 0.9500
C53 C54 1.386(5)
C54 H54 0.9500
C55 C56 1.408(5)
C55 C60 1.401(5)
C55 P4 1.802(3)
C56 H56 0.9500
C56 C57 1.379(5)
C57 H57 0.9500
C57 C58 1.373(5)
C58 H58 0.9500
C58 C59 1.393(6)
C59 H59 0.9500
C59 C60 1.382(6)
C60 H60 0.9500
C61 C62 1.395(5)
C61 C66 1.376(5)
C61 P5 1.819(3)
C62 H62 0.9500
C62 C63 1.371(6)
C63 H63 0.9500
C63 C64 1.371(6)
C64 H64 0.9500
C64 C65 1.370(6)
C65 H65 0.9500
C65 C66 1.389(6)
C66 H66 0.9500
C67 C68 1.386(5)
C67 C72 1.397(5)
C67 P5 1.824(3)
C68 H68 0.9500
C68 C69 1.397(6)
C69 H69 0.9500
C69 C70 1.366(7)
C70 H70 0.9500
C70 C71 1.378(7)
C71 H71 0.9500
C71 C72 1.395(5)
C72 H72 0.9500
C73 C74 1.395(5)
C73 C78 1.390(5)
C73 P5 1.823(3)
C74 H74 0.9500
C74 C75 1.385(5)
C75 H75 0.9500
C75 C76 1.381(5)
C76 H76 0.9500
C76 C77 1.388(5)
C77 H77 0.9500
C77 C78 1.385(5)
C78 H78 0.9500
Cl1 Pd1 2.3828(8)
Cl1 Pd3 2.4002(8)
P1 Pd1 2.2837(8)
P2 Pd1 2.1905(8)
P2 Pd2 2.2775(8)
P3 Pd2 2.3034(8)
P4 Pd2 2.2670(8)
P4 Pd3 2.1967(8)
P5 Pd3 2.2913(8)
Pd1 Pd2 2.9138(3)
Pd1 Pd3 2.8882(3)
Pd2 Pd3 2.9127(3)
C81 H81 1.0000
C81 Cl9 1.731(12)
C81 Cl10 1.737(11)
C81 Cl11 1.734(11)
C81A H81A 1.0000
C81A Cl18 1.740(12)
C81A Cl19 1.736(12)
C81A Cl20 1.734(12)
C82 H82 1.0000
C82 Cl12 1.719(10)
C82 Cl13 1.764(10)
C82 Cl14 1.742(10)
C82A H82A 1.0000
C82A Cl21 1.723(11)
C82A Cl22 1.738(12)
C82A Cl23 1.746(11)
C83 H83 1.0000
C83 H83A 1.0000
C83 Cl15 1.764(7)
C83 Cl16 1.751(6)
C83 Cl17 1.684(5)
C83 Cl24 1.652(12)
C83 Cl25 1.796(7)
C83 Cl26 1.896(9)
C79 H79 1.0000
C79 Cl3 1.741(4)
C79 Cl4 1.767(4)
C79 Cl5 1.750(4)
C80 H80 1.0000
C80 Cl6 1.751(5)
C80 Cl7 1.749(5)
C80 Cl8 1.751(5)

loop_
_geom_hbond_atom_site_label_D
_geom_hbond_atom_site_label_H
_geom_hbond_atom_site_label_A
_geom_hbond_distance_DH
_geom_hbond_distance_HA
_geom_hbond_distance_DA
_geom_hbond_angle_DHA
C74 H74 Cl1 0.95 2.79 3.499(4) 132.6
C81A H81A Cl1 1.00 2.64 3.48(2) 141.8
C82 H82 Cl2 1.00 2.47 3.412(15) 157.6
C82A H82A Cl2 1.00 2.53 3.430(17) 149.9
C83 H83A Cl2 1.00 2.41 3.401(5) 170.5
C79 H79 Cl2 1.00 2.48 3.410(4) 155.2
C80 H80 Cl2 1.00 2.49 3.485(5) 172.2

loop_
_geom_torsion_atom_site_label_1
_geom_torsion_atom_site_label_2
_geom_torsion_atom_site_label_3
_geom_torsion_atom_site_label_4
_geom_torsion
C1 C2 C3 C4 0.6(6)
C2 C1 C6 C5 -0.9(5)
C2 C1 P1 C7 48.2(3)
C2 C1 P1 C13 160.7(3)
C2 C1 P1 Pd1 -79.2(3)
C2 C3 C4 C5 -0.6(6)
C3 C4 C5 C6 -0.1(6)
C4 C5 C6 C1 0.8(6)
C6 C1 C2 C3 0.2(5)
C6 C1 P1 C7 -132.8(3)
C6 C1 P1 C13 -20.3(3)
C6 C1 P1 Pd1 99.8(3)
C7 C8 C9 C10 -0.5(7)
C8 C7 C12 C11 0.8(6)
C8 C7 P1 C1 40.6(3)
C8 C7 P1 C13 -68.3(3)
C8 C7 P1 Pd1 173.8(3)
C8 C9 C10 C11 0.2(8)
C9 C10 C11 C12 0.6(8)
C10 C11 C12 C7 -1.1(7)
C12 C7 C8 C9 0.0(6)
C12 C7 P1 C1 -138.7(3)
C12 C7 P1 C13 112.4(3)
C12 C7 P1 Pd1 -5.5(3)
C13 C14 C15 C16 -0.8(6)
C14 C13 C18 C17 0.7(5)
C14 C13 P1 C1 -96.8(3)
C14 C13 P1 C7 11.2(3)
C14 C13 P1 Pd1 132.9(3)
C14 C15 C16 C17 0.4(6)
C15 C16 C17 C18 0.6(6)
C16 C17 C18 C13 -1.1(5)
C18 C13 C14 C15 0.3(5)
C18 C13 P1 C1 82.5(3)
C18 C13 P1 C7 -169.5(3)
C18 C13 P1 Pd1 -47.7(3)
C19 C20 C21 C22 -1.2(6)
C20 C19 C24 C23 1.2(5)
C20 C19 P2 C25 146.9(3)
C20 C19 P2 Pd1 18.7(3)
C20 C19 P2 Pd2 -76.4(3)
C20 C21 C22 C23 1.6(6)
C21 C22 C23 C24 -0.6(6)
C22 C23 C24 C19 -0.8(6)
C24 C19 C20 C21 -0.2(5)
C24 C19 P2 C25 -41.8(3)
C24 C19 P2 Pd1 -170.0(2)
C24 C19 P2 Pd2 94.8(3)
C25 C26 C27 C28 0.8(6)
C26 C25 C30 C29 0.4(6)
C26 C25 P2 C19 -16.5(4)
C26 C25 P2 Pd1 115.7(3)
C26 C25 P2 Pd2 -153.3(3)
C26 C27 C28 C29 0.0(7)
C27 C28 C29 C30 -0.7(7)
C28 C29 C30 C25 0.5(6)
C30 C25 C26 C27 -1.0(5)
C30 C25 P2 C19 167.0(3)
C30 C25 P2 Pd1 -60.8(3)
C30 C25 P2 Pd2 30.2(3)
C31 C32 C33 C34 -0.7(6)
C32 C31 C36 C35 -1.2(6)
C32 C31 P3 C37 125.2(3)
C32 C31 P3 C43 -127.3(3)
C32 C31 P3 Pd2 2.3(3)
C32 C33 C34 C35 0.2(6)
C33 C34 C35 C36 -0.1(7)
C34 C35 C36 C31 0.6(7)
C36 C31 C32 C33 1.2(5)
C36 C31 P3 C37 -59.8(3)
C36 C31 P3 C43 47.6(3)
C36 C31 P3 Pd2 177.3(3)
C37 C38 C39 C40 -1.6(6)
C38 C37 C42 C41 1.4(5)
C38 C37 P3 C31 4.3(3)
C38 C37 P3 C43 -101.7(3)
C38 C37 P3 Pd2 126.3(3)
C38 C39 C40 C41 2.0(7)
C39 C40 C41 C42 -0.7(6)
C40 C41 C42 C37 -1.0(6)
C42 C37 C38 C39 -0.1(5)
C42 C37 P3 C31 -173.5(3)
C42 C37 P3 C43 80.5(3)
C42 C37 P3 Pd2 -51.5(3)
C43 C44 C45 C46 0.4(5)
C44 C43 C48 C47 -0.3(5)
C44 C43 P3 C31 44.3(3)
C44 C43 P3 C37 155.5(3)
C44 C43 P3 Pd2 -78.3(3)
C44 C45 C46 C47 -1.0(5)
C45 C46 C47 C48 1.0(5)
C46 C47 C48 C43 -0.3(5)
C48 C43 C44 C45 0.2(5)
C48 C43 P3 C31 -136.7(3)
C48 C43 P3 C37 -25.4(3)
C48 C43 P3 Pd2 100.8(3)
C49 C50 C51 C52 0.8(6)
C50 C49 C54 C53 -0.8(5)
C50 C49 P4 C55 173.1(3)
C50 C49 P4 Pd2 38.8(3)
C50 C49 P4 Pd3 -55.4(3)
C50 C51 C52 C53 -0.4(6)
C51 C52 C53 C54 -0.6(6)
C52 C53 C54 C49 1.2(6)
C54 C49 C50 C51 -0.2(5)
C54 C49 P4 C55 -7.5(3)
C54 C49 P4 Pd2 -141.9(3)
C54 C49 P4 Pd3 124.0(3)
C55 C56 C57 C58 -1.4(6)
C56 C55 C60 C59 -0.4(5)
C56 C55 P4 C49 -55.7(3)
C56 C55 P4 Pd2 79.2(3)
C56 C55 P4 Pd3 172.0(2)
C56 C57 C58 C59 -0.9(6)
C57 C58 C59 C60 2.5(6)
C58 C59 C60 C55 -1.8(6)
C60 C55 C56 C57 2.0(5)
C60 C55 P4 C49 132.6(3)
C60 C55 P4 Pd2 -92.5(3)
C60 C55 P4 Pd3 0.3(3)
C61 C62 C63 C64 -1.1(7)
C62 C61 C66 C65 -2.4(6)
C62 C61 P5 C67 97.0(3)
C62 C61 P5 C73 -156.1(3)
C62 C61 P5 Pd3 -31.8(3)
C62 C63 C64 C65 -0.7(7)
C63 C64 C65 C66 0.9(7)
C64 C65 C66 C61 0.7(7)
C66 C61 C62 C63 2.6(6)
C66 C61 P5 C67 -84.8(3)
C66 C61 P5 C73 22.2(4)
C66 C61 P5 Pd3 146.5(3)
C67 C68 C69 C70 0.8(6)
C68 C67 C72 C71 2.0(5)
C68 C67 P5 C61 -14.0(3)
C68 C67 P5 C73 -123.4(3)
C68 C67 P5 Pd3 103.1(3)
C68 C69 C70 C71 0.9(7)
C69 C70 C71 C72 -1.1(6)
C70 C71 C72 C67 -0.3(6)
C72 C67 C68 C69 -2.2(6)
C72 C67 P5 C61 165.2(3)
C72 C67 P5 C73 55.8(3)
C72 C67 P5 Pd3 -77.7(3)
C73 C74 C75 C76 -0.6(5)
C74 C73 C78 C77 -2.4(5)
C74 C73 P5 C61 103.4(3)
C74 C73 P5 C67 -147.9(3)
C74 C73 P5 Pd3 -11.9(3)
C74 C75 C76 C77 -0.5(6)
C75 C76 C77 C78 0.1(6)
C76 C77 C78 C73 1.3(5)
C78 C73 C74 C75 2.0(5)
C78 C73 P5 C61 -72.6(3)
C78 C73 P5 C67 36.0(3)
C78 C73 P5 Pd3 172.0(2)
P1 C1 C2 C3 179.2(3)
P1 C1 C6 C5 -179.9(3)
P1 C7 C8 C9 -179.4(3)
P1 C7 C12 C11 -179.8(4)
P1 C13 C14 C15 179.6(3)
P1 C13 C18 C17 -178.7(3)
P2 C19 C20 C21 171.3(3)
P2 C19 C24 C23 -170.0(3)
P2 C25 C26 C27 -177.5(3)
P2 C25 C30 C29 177.2(3)
P3 C31 C32 C33 176.2(3)
P3 C31 C36 C35 -176.2(3)
P3 C37 C38 C39 -177.9(3)
P3 C37 C42 C41 179.4(3)
P3 C43 C44 C45 179.3(3)
P3 C43 C48 C47 -179.3(3)
P4 C49 C50 C51 179.2(3)
P4 C49 C54 C53 179.8(3)
P4 C55 C56 C57 -169.8(3)
P4 C55 C60 C59 171.5(3)
P5 C61 C62 C63 -179.1(3)
P5 C61 C66 C65 179.4(3)
P5 C67 C68 C69 177.0(3)
P5 C67 C72 C71 -177.2(3)
P5 C73 C74 C75 -174.2(3)
P5 C73 C78 C77 173.7(3)

loop_
_exptl_oxdiff_crystal_face_indexfrac_h
_exptl_oxdiff_crystal_face_indexfrac_k
_exptl_oxdiff_crystal_face_indexfrac_l
_exptl_oxdiff_crystal_face_x
_exptl_oxdiff_crystal_face_y
_exptl_oxdiff_crystal_face_z
1.0017 -0.0002 -1.0011 -0.0099 0.0872 0.0265
-1.0017 0.0002 1.0011 0.0099 -0.0872 -0.0265
0.0017 0.9998 -1.0008 0.0785 0.0090 0.0585
-0.0017 -0.9998 1.0008 -0.0785 -0.0090 -0.0585
0.0008 0.9995 0.9986 0.0840 0.0072 -0.0506
-0.0008 -0.9995 -0.9986 -0.0840 -0.0072 0.0506
-0.0005 -0.0001 0.9997 0.0027 -0.0009 -0.0545
0.0005 0.0001 -0.9997 -0.0027 0.0009 0.0545

loop_
_smtbx_masks_void_nr
_smtbx_masks_void_average_x
_smtbx_masks_void_average_y
_smtbx_masks_void_average_z
_smtbx_masks_void_volume
_smtbx_masks_void_count_electrons
_smtbx_masks_void_content
1 0.000 0.000 0.500 416.8 105.9 '2 highly-disordered chloroforms'
2 -0.062 0.385 0.847 12.5 0.0 ?
3 0.062 0.615 0.153 12.5 0.0 ?
4 0.500 0.500 0.000 416.8 105.9 '2 highly-disordered chloroforms'
5 0.438 0.115 0.347 12.5 0.0 ?
6 0.562 0.885 0.653 12.5 0.5 ?
